data_1547676
loop_
_publ_author_name
'Zhao, Xu'
'Gan, Zhenjie'
'Hu, Chaopeng'
'Duan, Zheng'
'Mathey, Fran\,cois'

_publ_section_title
;
 Planar Polycyclic Oxaphosphoranes Incorporating a Benzophosphole Unit.
;
_journal_issue 21
_journal_name_full 'Organic letters'
_journal_page_first 5814
_journal_page_last 5817
_journal_paper_doi 10.1021/acs.orglett.7b02769
_journal_volume 19
_journal_year 2017
_chemical_formula_moiety 'C26 H19 Cl P, Cl, H2 O'
_chemical_formula_sum 'C26 H21 Cl2 O P'
_chemical_formula_weight 451.30
_chemical_name_systematic
;
 ? 
;
_space_group_crystal_system triclinic
_space_group_IT_number 2
_space_group_name_Hall '-P 1'
_space_group_name_H-M_alt 'P -1'
_symmetry_space_group_name_Hall '-P 1'
_symmetry_space_group_name_H-M 'P -1'
_atom_sites_solution_hydrogens geom
_atom_sites_solution_primary direct
_atom_sites_solution_secondary difmap
_audit_creation_date 2014-03-11
_audit_creation_method
;
Olex2 1.2
(compiled 2013.12.10 svn.r2850 for OlexSys, GUI svn.r4736)
;
_cell_angle_alpha 97.498(5)
_cell_angle_beta 106.460(6)
_cell_angle_gamma 93.254(5)
_cell_formula_units_Z 2
_cell_length_a 9.6822(6)
_cell_length_b 10.6345(5)
_cell_length_c 11.7489(8)
_cell_measurement_reflns_used 3587
_cell_measurement_temperature 291(2)
_cell_measurement_theta_max 71.9140
_cell_measurement_theta_min 3.9694
_cell_volume 1144.63(13)
_computing_cell_refinement
;
CrysAlisPro, Agilent Technologies,
Version 1.171.36.28 (release 01-02-2013 CrysAlis171 .NET)
(compiled Feb  1 2013,16:14:44)
;
_computing_data_collection
;
CrysAlisPro, Agilent Technologies,
Version 1.171.36.28 (release 01-02-2013 CrysAlis171 .NET)
(compiled Feb  1 2013,16:14:44)
;
_computing_data_reduction
;
CrysAlisPro, Agilent Technologies,
Version 1.171.36.28 (release 01-02-2013 CrysAlis171 .NET)
(compiled Feb  1 2013,16:14:44)
;
_computing_molecular_graphics 'Olex2 (Dolomanov et al., 2009)'
_computing_publication_material 'Olex2 (Dolomanov et al., 2009)'
_computing_structure_refinement 'ShelXL (Sheldrick, 2008)'
_computing_structure_solution 'ShelXS (Sheldrick, 2008)'
_diffrn_ambient_temperature 291.15
_diffrn_detector_area_resol_mean 16.2312
_diffrn_measured_fraction_theta_full 1.000
_diffrn_measured_fraction_theta_max 1.000
_diffrn_measurement_device_type 'Xcalibur, Eos, Gemini'
_diffrn_measurement_method '\w scans'
_diffrn_orient_matrix_UB_11 0.1612628000
_diffrn_orient_matrix_UB_12 -0.0227401000
_diffrn_orient_matrix_UB_13 0.0396873000
_diffrn_orient_matrix_UB_21 0.0381207000
_diffrn_orient_matrix_UB_22 0.1201621000
_diffrn_orient_matrix_UB_23 -0.0495878000
_diffrn_orient_matrix_UB_31 0.0184050000
_diffrn_orient_matrix_UB_32 0.0811213000
_diffrn_orient_matrix_UB_33 0.1228903000
_diffrn_radiation_monochromator graphite
_diffrn_radiation_type CuK\a
_diffrn_radiation_wavelength 1.54184
_diffrn_reflns_av_R_equivalents 0.0428
_diffrn_reflns_av_unetI/netI 0.0359
_diffrn_reflns_limit_h_max 11
_diffrn_reflns_limit_h_min -11
_diffrn_reflns_limit_k_max 12
_diffrn_reflns_limit_k_min -12
_diffrn_reflns_limit_l_max 14
_diffrn_reflns_limit_l_min -13
_diffrn_reflns_number 15408
_diffrn_reflns_theta_full 67.10
_diffrn_reflns_theta_max 67.10
_diffrn_reflns_theta_min 3.97
_diffrn_source 'Enhance (Cu) X-ray Source'
_exptl_absorpt_coefficient_mu 3.323
_exptl_absorpt_correction_T_max 1.00000
_exptl_absorpt_correction_T_min 0.23229
_exptl_absorpt_correction_type multi-scan
_exptl_absorpt_process_details
;
CrysAlisPro, Agilent Technologies,
Version 1.171.36.28 (release 01-02-2013 CrysAlis171 .NET)
(compiled Feb  1 2013,16:14:44)
Empirical absorption correction using spherical harmonics,
 implemented in SCALE3 ABSPACK scaling algorithm.
;
_exptl_crystal_colour
;
;
_exptl_crystal_density_diffrn 1.309
_exptl_crystal_density_method 'not measured'
_exptl_crystal_description
;
;
_exptl_crystal_F_000 468
_exptl_crystal_size_max 0.25
_exptl_crystal_size_mid 0.2
_exptl_crystal_size_min 0.2
_refine_diff_density_max 0.423
_refine_diff_density_min -0.201
_refine_diff_density_rms 0.049
_refine_ls_extinction_method none
_refine_ls_goodness_of_fit_ref 1.037
_refine_ls_hydrogen_treatment mixed
_refine_ls_matrix_type full
_refine_ls_number_parameters 279
_refine_ls_number_reflns 4094
_refine_ls_number_restraints 2
_refine_ls_restrained_S_all 1.037
_refine_ls_R_factor_all 0.0578
_refine_ls_R_factor_gt 0.0453
_refine_ls_shift/su_max 0.001
_refine_ls_shift/su_mean 0.000
_refine_ls_structure_factor_coef Fsqd
_refine_ls_weighting_details 'calc w=1/[\s^2^(Fo^2^)+(0.0728P)^2^+0.1032P] where P=(Fo^2^+2Fc^2^)/3'
_refine_ls_weighting_scheme calc
_refine_ls_wR_factor_gt 0.1189
_refine_ls_wR_factor_ref 0.1287
_reflns_number_gt 3262
_reflns_number_total 4094
_reflns_threshold_expression >2sigma(I)
_cod_data_source_file ol7b02769_si_002.cif
_cod_data_source_block 20140334
_cod_depositor_comments 'Adding full bibliography for 1547674--1547677.cif.'
_cod_original_cell_volume 1144.62(12)
_cod_database_code 1547676
_chemical_oxdiff_formula C20H20N4O4P1Cl2
_reflns_odcompleteness_completeness 99.95
_reflns_odcompleteness_iscentric 1
_reflns_odcompleteness_theta 66.97
_olex2_refinement_description
;
1. Fixed Uiso
 At 1.2 times of:
  All C(H) groups
2. Restrained distances
 O1-H1B
 0.85 with sigma of 0.02
 O1-H1A
 0.85 with sigma of 0.02
3.a Aromatic/amide H refined with riding coordinates:
 C2(H2), C3(H3), C4(H4), C5(H5), C6(H6), C8(H8), C9(H9), C10(H10), C11(H11),
 C12(H12), C13(H13), C14(H14), C15(H15), C16(H16), C22(H22), C23(H23), C24(H24),
  C25(H25), C26(H26)
;

loop_
_space_group_symop_id
_space_group_symop_operation_xyz
1 'x, y, z'
2 '-x, -y, -z'

loop_
_atom_site_label
_atom_site_type_symbol
_atom_site_fract_x
_atom_site_fract_y
_atom_site_fract_z
_atom_site_U_iso_or_equiv
_atom_site_adp_type
_atom_site_occupancy
_atom_site_symmetry_multiplicity
_atom_site_calc_flag
_atom_site_refinement_flags_posn
Cl1 Cl -0.14185(8) 0.53064(6) 0.73335(7) 0.0748(2) Uani 1 1 d .
P1 P 0.11955(6) 0.22900(5) 0.80788(5) 0.04345(17) Uani 1 1 d .
C1 C 0.2470(2) 0.2271(2) 0.9520(2) 0.0490(5) Uani 1 1 d .
C2 C 0.3147(3) 0.3429(3) 1.0177(2) 0.0606(6) Uani 1 1 d .
H2 H 0.3040 0.4172 0.9835 0.073 Uiso 1 1 calc R
C3 C 0.3989(3) 0.3466(4) 1.1355(3) 0.0761(9) Uani 1 1 d .
H3 H 0.4443 0.4241 1.1804 0.091 Uiso 1 1 calc R
C4 C 0.4159(3) 0.2385(4) 1.1862(3) 0.0841(10) Uani 1 1 d .
H4 H 0.4718 0.2427 1.2656 0.101 Uiso 1 1 calc R
C5 C 0.3505(4) 0.1228(4) 1.1203(3) 0.0831(9) Uani 1 1 d .
H5 H 0.3639 0.0487 1.1546 0.100 Uiso 1 1 calc R
C6 C 0.2647(3) 0.1172(3) 1.0029(3) 0.0678(7) Uani 1 1 d .
H6 H 0.2191 0.0395 0.9586 0.081 Uiso 1 1 calc R
C7 C 0.0533(3) 0.0729(2) 0.7279(2) 0.0468(5) Uani 1 1 d .
C8 C 0.1495(3) -0.0005(2) 0.6881(2) 0.0583(6) Uani 1 1 d .
H8 H 0.2469 0.0293 0.7082 0.070 Uiso 1 1 calc R
C9 C 0.0992(3) -0.1182(2) 0.6182(2) 0.0639(7) Uani 1 1 d .
H9 H 0.1624 -0.1675 0.5901 0.077 Uiso 1 1 calc R
C10 C -0.0439(3) -0.1618(3) 0.5907(2) 0.0663(7) Uani 1 1 d .
H10 H -0.0766 -0.2421 0.5457 0.080 Uiso 1 1 calc R
C11 C -0.1394(3) -0.0894(3) 0.6282(3) 0.0725(8) Uani 1 1 d .
H11 H -0.2366 -0.1199 0.6074 0.087 Uiso 1 1 calc R
C12 C -0.0921(3) 0.0293(2) 0.6971(2) 0.0606(6) Uani 1 1 d .
H12 H -0.1569 0.0791 0.7224 0.073 Uiso 1 1 calc R
C13 C 0.1326(3) 0.5193(2) 0.6370(2) 0.0637(7) Uani 1 1 d .
H13 H 0.0755 0.5864 0.6233 0.076 Uiso 1 1 calc R
C14 C 0.2521(3) 0.5111(3) 0.5942(3) 0.0703(8) Uani 1 1 d .
H14 H 0.2750 0.5737 0.5525 0.084 Uiso 1 1 calc R
C15 C 0.3372(3) 0.4121(3) 0.6124(2) 0.0647(7) Uani 1 1 d .
H15 H 0.4160 0.4080 0.5822 0.078 Uiso 1 1 calc R
C16 C 0.3057(3) 0.3178(2) 0.6762(2) 0.0536(5) Uani 1 1 d .
H16 H 0.3619 0.2499 0.6880 0.064 Uiso 1 1 calc R
C17 C 0.1889(2) 0.3283(2) 0.72102(19) 0.0465(5) Uani 1 1 d .
C18 C 0.0995(3) 0.4267(2) 0.7004(2) 0.0520(5) Uani 1 1 d .
C19 C -0.0197(3) 0.4185(2) 0.7544(2) 0.0520(5) Uani 1 1 d .
C20 C -0.0258(2) 0.3244(2) 0.8196(2) 0.0478(5) Uani 1 1 d .
C21 C -0.1236(3) 0.2968(2) 0.8910(2) 0.0511(5) Uani 1 1 d .
C22 C -0.2721(3) 0.2950(3) 0.8455(3) 0.0742(8) Uani 1 1 d .
H22 H -0.3130 0.3114 0.7677 0.089 Uiso 1 1 calc R
C23 C -0.3588(3) 0.2690(4) 0.9154(3) 0.0967(12) Uani 1 1 d .
H23 H -0.4585 0.2685 0.8842 0.116 Uiso 1 1 calc R
C24 C -0.3028(4) 0.2437(4) 1.0296(3) 0.0866(10) Uani 1 1 d .
H24 H -0.3636 0.2252 1.0753 0.104 Uiso 1 1 calc R
C25 C -0.1573(4) 0.2460(4) 1.0754(3) 0.0806(9) Uani 1 1 d .
H25 H -0.1177 0.2302 1.1535 0.097 Uiso 1 1 calc R
C26 C -0.0675(3) 0.2716(3) 1.0069(2) 0.0689(7) Uani 1 1 d .
H26 H 0.0320 0.2719 1.0391 0.083 Uiso 1 1 calc R
Cl2 Cl 0.39111(10) 0.77176(6) 0.48407(7) 0.0776(2) Uani 1 1 d .
O1 O 0.5134(3) 0.9611(2) 0.3392(2) 0.0793(6) Uani 1 1 d D
H1A H 0.487(5) 0.914(4) 0.383(3) 0.128(16) Uiso 1 1 d D
H1B H 0.540(4) 1.028(3) 0.391(3) 0.112(15) Uiso 1 1 d D

loop_
_atom_site_aniso_label
_atom_site_aniso_U_11
_atom_site_aniso_U_22
_atom_site_aniso_U_33
_atom_site_aniso_U_23
_atom_site_aniso_U_13
_atom_site_aniso_U_12
Cl1 0.0819(5) 0.0591(4) 0.0869(5) 0.0111(3) 0.0264(4) 0.0282(3)
P1 0.0469(3) 0.0442(3) 0.0397(3) 0.0060(2) 0.0137(2) 0.0042(2)
C1 0.0458(11) 0.0619(14) 0.0403(12) 0.0080(10) 0.0137(9) 0.0073(10)
C2 0.0572(14) 0.0682(16) 0.0505(14) 0.0015(12) 0.0098(11) 0.0063(12)
C3 0.0608(16) 0.102(2) 0.0533(16) -0.0129(16) 0.0078(13) 0.0105(16)
C4 0.0656(17) 0.140(3) 0.0451(16) 0.0164(19) 0.0108(13) 0.021(2)
C5 0.083(2) 0.108(3) 0.0612(18) 0.0380(18) 0.0129(16) 0.0181(19)
C6 0.0735(17) 0.0727(17) 0.0574(16) 0.0212(13) 0.0148(13) 0.0062(14)
C7 0.0565(12) 0.0446(11) 0.0395(11) 0.0072(9) 0.0145(10) 0.0039(9)
C8 0.0617(14) 0.0534(13) 0.0644(16) 0.0089(11) 0.0261(12) 0.0056(11)
C9 0.0873(19) 0.0503(14) 0.0600(16) 0.0062(11) 0.0306(14) 0.0152(13)
C10 0.0869(19) 0.0484(13) 0.0514(15) -0.0007(11) 0.0053(14) 0.0030(13)
C11 0.0633(16) 0.0586(16) 0.079(2) -0.0060(14) 0.0039(14) -0.0038(13)
C12 0.0563(14) 0.0550(14) 0.0665(16) -0.0009(12) 0.0166(12) 0.0036(11)
C13 0.0824(18) 0.0467(13) 0.0631(16) 0.0126(11) 0.0216(14) 0.0037(12)
C14 0.086(2) 0.0619(16) 0.0615(17) 0.0144(13) 0.0224(15) -0.0168(14)
C15 0.0646(16) 0.0745(17) 0.0537(15) 0.0053(13) 0.0207(12) -0.0123(13)
C16 0.0553(13) 0.0581(14) 0.0449(13) 0.0022(10) 0.0146(10) -0.0021(10)
C17 0.0524(12) 0.0471(11) 0.0373(11) 0.0037(9) 0.0113(9) -0.0021(9)
C18 0.0627(14) 0.0443(12) 0.0456(13) 0.0023(10) 0.0133(11) 0.0016(10)
C19 0.0590(13) 0.0448(12) 0.0474(13) -0.0019(10) 0.0117(11) 0.0074(10)
C20 0.0495(12) 0.0486(12) 0.0406(12) -0.0025(9) 0.0100(9) 0.0047(9)
C21 0.0518(12) 0.0548(13) 0.0441(12) -0.0066(10) 0.0169(10) 0.0027(10)
C22 0.0540(15) 0.110(2) 0.0557(16) 0.0104(16) 0.0120(12) 0.0087(15)
C23 0.0503(16) 0.162(4) 0.080(2) 0.013(2) 0.0245(15) 0.0049(19)
C24 0.0711(19) 0.122(3) 0.076(2) 0.0090(19) 0.0420(17) -0.0005(18)
C25 0.0769(19) 0.115(3) 0.0581(17) 0.0157(17) 0.0316(15) 0.0067(18)
C26 0.0540(14) 0.103(2) 0.0513(15) 0.0093(14) 0.0194(12) 0.0074(14)
Cl2 0.1130(6) 0.0585(4) 0.0684(4) 0.0109(3) 0.0397(4) -0.0044(4)
O1 0.1056(17) 0.0710(14) 0.0679(13) 0.0114(11) 0.0374(12) -0.0003(12)

loop_
_atom_type_symbol
_atom_type_description
_atom_type_scat_dispersion_real
_atom_type_scat_dispersion_imag
_atom_type_scat_source
C C 0.0181 0.0091 'International Tables Vol C Tables 4.2.6.8 and 6.1.1.4'
H H 0.0000 0.0000 'International Tables Vol C Tables 4.2.6.8 and 6.1.1.4'
Cl Cl 0.3639 0.7018 'International Tables Vol C Tables 4.2.6.8 and 6.1.1.4'
O O 0.0492 0.0322 'International Tables Vol C Tables 4.2.6.8 and 6.1.1.4'
P P 0.2955 0.4335 'International Tables Vol C Tables 4.2.6.8 and 6.1.1.4'

loop_
_geom_angle_atom_site_label_1
_geom_angle_atom_site_label_2
_geom_angle_atom_site_label_3
_geom_angle
C1 P1 C20 111.62(10)
C7 P1 C1 112.69(11)
C7 P1 C17 112.51(10)
C7 P1 C20 111.89(11)
C17 P1 C1 111.88(11)
C17 P1 C20 95.05(11)
C2 C1 P1 117.63(18)
C6 C1 P1 121.7(2)
C6 C1 C2 120.2(2)
C1 C2 H2 120.5
C1 C2 C3 119.0(3)
C3 C2 H2 120.5
C2 C3 H3 119.5
C4 C3 C2 121.0(3)
C4 C3 H3 119.5
C3 C4 H4 119.9
C3 C4 C5 120.2(3)
C5 C4 H4 119.9
C4 C5 H5 120.1
C4 C5 C6 119.8(3)
C6 C5 H5 120.1
C1 C6 C5 119.8(3)
C1 C6 H6 120.1
C5 C6 H6 120.1
C8 C7 P1 117.99(19)
C12 C7 P1 121.41(19)
C12 C7 C8 120.4(2)
C7 C8 H8 120.3
C9 C8 C7 119.4(3)
C9 C8 H8 120.3
C8 C9 H9 120.1
C10 C9 C8 119.8(3)
C10 C9 H9 120.1
C9 C10 H10 119.5
C11 C10 C9 121.1(3)
C11 C10 H10 119.5
C10 C11 H11 119.9
C10 C11 C12 120.2(3)
C12 C11 H11 119.9
C7 C12 H12 120.5
C11 C12 C7 119.1(3)
C11 C12 H12 120.5
C14 C13 H13 120.3
C18 C13 H13 120.3
C18 C13 C14 119.3(3)
C13 C14 H14 119.3
C15 C14 C13 121.3(2)
C15 C14 H14 119.3
C14 C15 H15 119.9
C14 C15 C16 120.3(3)
C16 C15 H15 119.9
C15 C16 H16 120.9
C17 C16 C15 118.1(2)
C17 C16 H16 120.9
C16 C17 P1 130.45(19)
C16 C17 C18 122.0(2)
C18 C17 P1 107.53(17)
C13 C18 C17 118.9(2)
C13 C18 C19 128.0(2)
C17 C18 C19 113.1(2)
C18 C19 Cl1 118.55(18)
C20 C19 Cl1 123.5(2)
C20 C19 C18 118.0(2)
C19 C20 P1 106.24(18)
C19 C20 C21 130.8(2)
C21 C20 P1 122.92(17)
C22 C21 C20 121.8(2)
C22 C21 C26 118.2(2)
C26 C21 C20 120.1(2)
C21 C22 H22 120.2
C23 C22 C21 119.7(3)
C23 C22 H22 120.2
C22 C23 H23 119.1
C24 C23 C22 121.9(3)
C24 C23 H23 119.1
C23 C24 H24 120.6
C25 C24 C23 118.9(3)
C25 C24 H24 120.6
C24 C25 H25 119.8
C24 C25 C26 120.5(3)
C26 C25 H25 119.8
C21 C26 H26 119.5
C25 C26 C21 120.9(3)
C25 C26 H26 119.5
H1A O1 H1B 98(4)

loop_
_geom_bond_atom_site_label_1
_geom_bond_atom_site_label_2
_geom_bond_distance
Cl1 C19 1.718(2)
P1 C1 1.794(2)
P1 C7 1.783(2)
P1 C17 1.788(2)
P1 C20 1.806(2)
C1 C2 1.385(4)
C1 C6 1.379(4)
C2 H2 0.9300
C2 C3 1.387(4)
C3 H3 0.9300
C3 C4 1.359(5)
C4 H4 0.9300
C4 C5 1.378(5)
C5 H5 0.9300
C5 C6 1.385(4)
C6 H6 0.9300
C7 C8 1.389(3)
C7 C12 1.386(3)
C8 H8 0.9300
C8 C9 1.384(4)
C9 H9 0.9300
C9 C10 1.369(4)
C10 H10 0.9300
C10 C11 1.366(4)
C11 H11 0.9300
C11 C12 1.384(4)
C12 H12 0.9300
C13 H13 0.9300
C13 C14 1.388(4)
C13 C18 1.385(3)
C14 H14 0.9300
C14 C15 1.374(4)
C15 H15 0.9300
C15 C16 1.396(4)
C16 H16 0.9300
C16 C17 1.381(3)
C17 C18 1.398(3)
C18 C19 1.469(4)
C19 C20 1.346(3)
C20 C21 1.473(3)
C21 C22 1.383(4)
C21 C26 1.383(4)
C22 H22 0.9300
C22 C23 1.371(4)
C23 H23 0.9300
C23 C24 1.366(5)
C24 H24 0.9300
C24 C25 1.356(4)
C25 H25 0.9300
C25 C26 1.379(4)
C26 H26 0.9300
O1 H1A 0.846(19)
O1 H1B 0.845(19)

loop_
_geom_hbond_atom_site_label_D
_geom_hbond_atom_site_label_H
_geom_hbond_atom_site_label_A
_geom_hbond_distance_DH
_geom_hbond_distance_HA
_geom_hbond_distance_DA
_geom_hbond_angle_DHA
_geom_hbond_site_symmetry_A
O1 H1A Cl2 0.846(19) 2.34(2) 3.181(2) 173(4) .
O1 H1B Cl2 0.845(19) 2.37(2) 3.211(3) 173(4) 2_676

loop_
_geom_torsion_atom_site_label_1
_geom_torsion_atom_site_label_2
_geom_torsion_atom_site_label_3
_geom_torsion_atom_site_label_4
_geom_torsion
Cl1 C19 C20 P1 177.25(14)
Cl1 C19 C20 C21 -3.9(4)
P1 C1 C2 C3 171.5(2)
P1 C1 C6 C5 -171.9(2)
P1 C7 C8 C9 -175.30(19)
P1 C7 C12 C11 175.8(2)
P1 C17 C18 C13 178.3(2)
P1 C17 C18 C19 0.0(2)
P1 C20 C21 C22 -132.8(3)
P1 C20 C21 C26 47.1(3)
C1 P1 C7 C8 -67.8(2)
C1 P1 C7 C12 117.6(2)
C1 P1 C17 C16 63.6(2)
C1 P1 C17 C18 -117.51(17)
C1 P1 C20 C19 119.13(17)
C1 P1 C20 C21 -59.9(2)
C1 C2 C3 C4 0.4(4)
C2 C1 C6 C5 0.0(4)
C2 C3 C4 C5 0.7(5)
C3 C4 C5 C6 -1.4(5)
C4 C5 C6 C1 1.0(5)
C6 C1 C2 C3 -0.7(4)
C7 P1 C1 C2 174.71(19)
C7 P1 C1 C6 -13.2(3)
C7 P1 C17 C16 -64.5(2)
C7 P1 C17 C18 114.44(17)
C7 P1 C20 C19 -113.54(17)
C7 P1 C20 C21 67.5(2)
C7 C8 C9 C10 -1.0(4)
C8 C7 C12 C11 1.3(4)
C8 C9 C10 C11 1.9(4)
C9 C10 C11 C12 -1.2(5)
C10 C11 C12 C7 -0.4(4)
C12 C7 C8 C9 -0.6(4)
C13 C14 C15 C16 -0.8(4)
C13 C18 C19 Cl1 3.5(4)
C13 C18 C19 C20 -175.4(2)
C14 C13 C18 C17 0.9(4)
C14 C13 C18 C19 179.0(2)
C14 C15 C16 C17 -0.8(4)
C15 C16 C17 P1 -178.66(19)
C15 C16 C17 C18 2.5(4)
C16 C17 C18 C13 -2.6(4)
C16 C17 C18 C19 179.0(2)
C17 P1 C1 C2 46.8(2)
C17 P1 C1 C6 -141.1(2)
C17 P1 C7 C8 59.9(2)
C17 P1 C7 C12 -114.8(2)
C17 P1 C20 C19 3.18(18)
C17 P1 C20 C21 -175.82(19)
C17 C18 C19 Cl1 -178.30(16)
C17 C18 C19 C20 2.7(3)
C18 C13 C14 C15 0.7(4)
C18 C19 C20 P1 -3.9(3)
C18 C19 C20 C21 175.0(2)
C19 C20 C21 C22 48.5(4)
C19 C20 C21 C26 -131.6(3)
C20 P1 C1 C2 -58.4(2)
C20 P1 C1 C6 113.7(2)
C20 P1 C7 C8 165.48(18)
C20 P1 C7 C12 -9.2(2)
C20 P1 C17 C16 179.3(2)
C20 P1 C17 C18 -1.78(17)
C20 C21 C22 C23 -179.9(3)
C20 C21 C26 C25 179.8(3)
C21 C22 C23 C24 -0.4(6)
C22 C21 C26 C25 -0.3(5)
C22 C23 C24 C25 0.8(7)
C23 C24 C25 C26 -1.0(6)
C24 C25 C26 C21 0.7(5)
C26 C21 C22 C23 0.2(5)
